data_4346980
loop_
_publ_author_name
'Biswas, Soumava'
'Mondal, Amit Kumar'
'Konar, Sanjit'

_publ_section_title
;
 Densely Packed Lanthanide Cubane Based 3D Metal-Organic Frameworks for
 Efficient Magnetic Refrigeration and Slow Magnetic Relaxation.
;
_journal_issue 5
_journal_name_full 'Inorganic chemistry'
_journal_page_first 2085
_journal_page_last 2090
_journal_paper_doi 10.1021/acs.inorgchem.5b02486
_journal_volume 55
_journal_year 2016
_chemical_formula_moiety 'C8 H4 Dy5 O22'
_chemical_formula_sum 'C8 H4 Dy5 O22'
_chemical_formula_weight 1264.61
_space_group_crystal_system tetragonal
_space_group_IT_number 121
_space_group_name_Hall 'I -4 2'
_space_group_name_H-M_alt 'I -4 2 m'
_atom_sites_solution_hydrogens geom
_audit_creation_method SHELXL-2014/6
_cell_angle_alpha 90
_cell_angle_beta 90
_cell_angle_gamma 90
_cell_formula_units_Z 4
_cell_length_a 10.7012(14)
_cell_length_b 10.7012(14)
_cell_length_c 20.408(3)
_cell_measurement_reflns_used 9044
_cell_measurement_temperature 120(2)
_cell_measurement_theta_max 25.06
_cell_measurement_theta_min 2.69
_cell_volume 2337.0(6)
_computing_cell_refinement 'Bruker SAINT'
_computing_data_collection 'Bruker APEX2'
_computing_data_reduction 'Bruker SAINT'
_computing_molecular_graphics 'Bruker SHELXTL'
_computing_publication_material 'Bruker SHELXTL'
_computing_structure_refinement 'SHELXL-2014 (Sheldrick 2014)'
_computing_structure_solution 'SHELXS-97 (Sheldrick 2008)'
_diffrn_ambient_temperature 120(2)
_diffrn_measured_fraction_theta_full 0.997
_diffrn_measured_fraction_theta_max 0.997
_diffrn_measurement_device_type 'Bruker APEX-II CCD'
_diffrn_radiation_type MoK\a
_diffrn_radiation_wavelength 0.71073
_diffrn_reflns_av_R_equivalents 0.0103
_diffrn_reflns_av_unetI/netI 0.0141
_diffrn_reflns_Laue_measured_fraction_full 0.997
_diffrn_reflns_Laue_measured_fraction_max 0.997
_diffrn_reflns_limit_h_max 12
_diffrn_reflns_limit_h_min -12
_diffrn_reflns_limit_k_max 12
_diffrn_reflns_limit_k_min -12
_diffrn_reflns_limit_l_max 24
_diffrn_reflns_limit_l_min -24
_diffrn_reflns_number 1132
_diffrn_reflns_point_group_measured_fraction_full 0.997
_diffrn_reflns_point_group_measured_fraction_max 0.997
_diffrn_reflns_theta_full 25.242
_diffrn_reflns_theta_max 25.093
_diffrn_reflns_theta_min 2.692
_diffrn_source 'fine-focus sealed tube'
_exptl_absorpt_coefficient_mu 15.885
_exptl_absorpt_correction_T_max 0.014
_exptl_absorpt_correction_T_min 0.002
_exptl_absorpt_correction_type multi-scan
_exptl_crystal_colour colourless
_exptl_crystal_density_diffrn 3.594
_exptl_crystal_description block
_exptl_crystal_F_000 2232
_exptl_crystal_size_max 0.42
_exptl_crystal_size_mid 0.35
_exptl_crystal_size_min 0.27
_refine_diff_density_max 1.573
_refine_diff_density_min -0.823
_refine_diff_density_rms 0.175
_refine_ls_abs_structure_details
;
 Flack x determined using 402 quotients [(I+)-(I-)]/[(I+)+(I-)]
 (Parsons, Flack and Wagner, Acta Cryst. B69 (2013) 249-259).
;
_refine_ls_abs_structure_Flack 0.012(12)
_refine_ls_extinction_method none
_refine_ls_goodness_of_fit_ref 1.119
_refine_ls_hydrogen_treatment constr
_refine_ls_matrix_type full
_refine_ls_number_parameters 85
_refine_ls_number_reflns 1132
_refine_ls_number_restraints 0
_refine_ls_restrained_S_all 1.119
_refine_ls_R_factor_all 0.0189
_refine_ls_R_factor_gt 0.0187
_refine_ls_shift/su_max 0.000
_refine_ls_shift/su_mean 0.000
_refine_ls_structure_factor_coef Fsqd
_refine_ls_weighting_details 'w=1/[\s^2^(Fo^2^)+(0.0303P)^2^+27.0469P] where P=(Fo^2^+2Fc^2^)/3'
_refine_ls_weighting_scheme calc
_refine_ls_wR_factor_gt 0.0507
_refine_ls_wR_factor_ref 0.0508
_reflns_Friedel_coverage 0.633
_reflns_Friedel_fraction_full 0.828
_reflns_Friedel_fraction_max 0.845
_reflns_number_gt 1044
_reflns_number_total 1132
_reflns_threshold_expression 'I > 2\s(I)'
_cod_data_source_file ic5b02486_si_003.cif
_cod_data_source_block Complex2
_cod_original_cell_volume 2337.0(7)
_cod_database_code 4346980
_shelx_space_group_comment
;
The symmetry employed for this shelxl refinement is uniquely defined
by the following loop, which should always be used as a source of
symmetry information in preference to the above space-group names.
They are only intended as comments.
;
_shelxl_version_number 2014/6

loop_
_space_group_symop_operation_xyz
'x, y, z'
'-x, -y, z'
'y, -x, -z'
'-y, x, -z'
'-x, y, -z'
'x, -y, -z'
'-y, -x, z'
'y, x, z'
'x+1/2, y+1/2, z+1/2'
'-x+1/2, -y+1/2, z+1/2'
'y+1/2, -x+1/2, -z+1/2'
'-y+1/2, x+1/2, -z+1/2'
'-x+1/2, y+1/2, -z+1/2'
'x+1/2, -y+1/2, -z+1/2'
'-y+1/2, -x+1/2, z+1/2'
'y+1/2, x+1/2, z+1/2'

loop_
_atom_site_label
_atom_site_type_symbol
_atom_site_fract_x
_atom_site_fract_y
_atom_site_fract_z
_atom_site_U_iso_or_equiv
_atom_site_adp_type
_atom_site_occupancy
_atom_site_site_symmetry_order
_atom_site_calc_flag
_atom_site_refinement_flags_posn
_atom_site_refinement_flags_adp
_atom_site_refinement_flags_occupancy
Dy2 Dy 0.5000 0.5000 0.34746(4) 0.0124(2) Uani 1 4 d S T P
Dy1 Dy 0.15230(4) 0.41124(4) 0.31499(2) 0.01073(15) Uani 1 1 d . . .
O4 O -0.0603(6) 0.3887(6) 0.2984(4) 0.0148(15) Uani 1 1 d . . .
O2 O 0.3452(6) 0.3452(6) 0.3636(5) 0.0139(19) Uani 1 2 d S T P
O5 O 0.3209(7) 0.5352(6) 0.2794(4) 0.0221(17) Uani 1 1 d . . .
C3 C 0.3516(11) 0.6484(11) 0.2642(7) 0.019(3) Uani 1 2 d S T P
O3 O 0.1506(9) 0.4992(11) 0.4199(4) 0.039(2) Uani 1 1 d . . .
O1 O 0.0908(9) 0.2440(9) 0.3841(5) 0.044(2) Uani 1 1 d . . .
C1 C 0.0684(12) 0.4980(16) 0.4638(6) 0.035(3) Uani 1 1 d . . .
O6 O 0.2769(6) 0.7231(6) 0.2383(6) 0.021(2) Uani 1 2 d S T P
C2 C 0.1426(14) 0.1426(14) 0.4043(11) 0.044(2) Uani 1 2 d S T P
H2 H 0.1004 0.1004 0.4387 0.053 Uiso 1 2 calc R U P
O7 O 0.6102(15) 0.3898(15) 0.4236(12) 0.096(9) Uani 1 2 d S T P
H7 H 0.6001 0.3129 0.4172 0.144 Uiso 0.5 1 calc R U P

loop_
_atom_site_aniso_label
_atom_site_aniso_U_11
_atom_site_aniso_U_22
_atom_site_aniso_U_33
_atom_site_aniso_U_23
_atom_site_aniso_U_13
_atom_site_aniso_U_12
Dy2 0.0088(3) 0.0088(3) 0.0198(4) 0.000 0.000 -0.0008(3)
Dy1 0.0079(2) 0.0088(2) 0.0154(2) 0.00011(17) -0.00053(19) 0.00146(15)
O4 0.009(3) 0.015(3) 0.021(4) 0.003(3) 0.001(3) 0.006(3)
O2 0.011(3) 0.011(3) 0.020(5) -0.002(3) -0.002(3) 0.005(4)
O5 0.016(4) 0.015(4) 0.035(4) 0.010(3) -0.008(3) -0.004(3)
C3 0.019(4) 0.019(4) 0.019(7) 0.000(5) 0.000(5) -0.009(6)
O3 0.042(5) 0.055(5) 0.019(4) -0.005(4) 0.003(4) 0.013(5)
O1 0.034(5) 0.041(5) 0.058(6) 0.025(5) 0.011(4) 0.005(4)
C1 0.040(7) 0.042(7) 0.024(6) -0.002(6) 0.008(5) 0.003(7)
O6 0.014(3) 0.014(3) 0.035(6) 0.011(3) -0.011(3) -0.004(4)
C2 0.034(5) 0.041(5) 0.058(6) 0.025(5) 0.011(4) 0.005(4)
O7 0.080(10) 0.080(10) 0.129(18) 0.063(11) -0.063(11) -0.047(12)

loop_
_atom_type_symbol
_atom_type_description
_atom_type_scat_dispersion_real
_atom_type_scat_dispersion_imag
_atom_type_scat_source
C C 0.0033 0.0016 'International Tables Vol C Tables 4.2.6.8 and 6.1.1.4'
H H 0.0000 0.0000 'International Tables Vol C Tables 4.2.6.8 and 6.1.1.4'
O O 0.0106 0.0060 'International Tables Vol C Tables 4.2.6.8 and 6.1.1.4'
Dy Dy -0.1892 4.4098 'International Tables Vol C Tables 4.2.6.8 and 6.1.1.4'

loop_
_geom_angle_atom_site_label_1
_geom_angle_atom_site_label_2
_geom_angle_atom_site_label_3
_geom_angle
_geom_angle_site_symmetry_1
_geom_angle_site_symmetry_3
O7 Dy2 O7 94.0(14) . 2_665
O7 Dy2 O2 84.6(5) . 2_665
O7 Dy2 O2 84.6(5) 2_665 2_665
O7 Dy2 O2 84.6(5) . .
O7 Dy2 O2 84.6(5) 2_665 .
O2 Dy2 O2 164.0(5) 2_665 .
O7 Dy2 O5 152.9(4) . .
O7 Dy2 O5 84.3(6) 2_665 .
O2 Dy2 O5 122.1(2) 2_665 .
O2 Dy2 O5 68.3(2) . .
O7 Dy2 O5 84.3(6) . 8
O7 Dy2 O5 152.9(4) 2_665 8
O2 Dy2 O5 122.1(2) 2_665 8
O2 Dy2 O5 68.3(2) . 8
O5 Dy2 O5 85.2(4) . 8
O7 Dy2 O5 152.9(4) . 7_665
O7 Dy2 O5 84.3(6) 2_665 7_665
O2 Dy2 O5 68.3(2) 2_665 7_665
O2 Dy2 O5 122.1(2) . 7_665
O5 Dy2 O5 54.1(3) . 7_665
O5 Dy2 O5 109.2(4) 8 7_665
O7 Dy2 O5 84.3(6) . 2_665
O7 Dy2 O5 152.87(18) 2_665 2_665
O2 Dy2 O5 68.3(2) 2_665 2_665
O2 Dy2 O5 122.1(2) . 2_665
O5 Dy2 O5 109.2(4) . 2_665
O5 Dy2 O5 54.1(3) 8 2_665
O5 Dy2 O5 85.2(4) 7_665 2_665
O7 Dy2 C3 80.1(8) . 2_665
O7 Dy2 C3 174.1(8) 2_665 2_665
O2 Dy2 C3 94.8(3) 2_665 2_665
O2 Dy2 C3 94.8(3) . 2_665
O5 Dy2 C3 100.9(3) . 2_665
O5 Dy2 C3 27.23(16) 8 2_665
O5 Dy2 C3 100.9(3) 7_665 2_665
O5 Dy2 C3 27.23(16) 2_665 2_665
O7 Dy2 C3 174.1(8) . .
O7 Dy2 C3 80.1(8) 2_665 .
O2 Dy2 C3 94.8(3) 2_665 .
O2 Dy2 C3 94.8(3) . .
O5 Dy2 C3 27.23(16) . .
O5 Dy2 C3 100.9(3) 8 .
O5 Dy2 C3 27.23(17) 7_665 .
O5 Dy2 C3 100.9(3) 2_665 .
C3 Dy2 C3 105.7(6) 2_665 .
O7 Dy2 Dy1 75.4(3) . 8
O7 Dy2 Dy1 118.93(18) 2_665 8
O2 Dy2 Dy1 149.65(2) 2_665 8
O2 Dy2 Dy1 35.36(11) . 8
O5 Dy2 Dy1 81.75(17) . 8
O5 Dy2 Dy1 34.52(17) 8 8
O5 Dy2 Dy1 128.82(18) 7_665 8
O5 Dy2 Dy1 86.92(16) 2_665 8
C3 Dy2 Dy1 59.77(6) 2_665 8
C3 Dy2 Dy1 107.35(14) . 8
O7 Dy2 Dy1 118.93(18) . 7_665
O7 Dy2 Dy1 75.4(3) 2_665 7_665
O2 Dy2 Dy1 35.36(11) 2_665 7_665
O2 Dy2 Dy1 149.65(2) . 7_665
O5 Dy2 Dy1 86.92(16) . 7_665
O5 Dy2 Dy1 128.82(18) 8 7_665
O5 Dy2 Dy1 34.52(17) 7_665 7_665
O5 Dy2 Dy1 81.76(17) 2_665 7_665
C3 Dy2 Dy1 107.35(14) 2_665 7_665
C3 Dy2 Dy1 59.77(6) . 7_665
Dy1 Dy2 Dy1 160.41(3) 8 7_665
O4 Dy1 O3 99.7(3) . .
O4 Dy1 O5 140.2(2) . .
O3 Dy1 O5 93.5(3) . .
O4 Dy1 O1 74.6(3) . .
O3 Dy1 O1 75.9(4) . .
O5 Dy1 O1 145.2(3) . .
O4 Dy1 O4 71.9(3) . 12
O3 Dy1 O4 147.1(3) . 12
O5 Dy1 O4 76.6(2) . 12
O1 Dy1 O4 128.7(3) . 12
O4 Dy1 O4 70.5(3) . 2_565
O3 Dy1 O4 76.4(3) . 2_565
O5 Dy1 O4 76.5(3) . 2_565
O1 Dy1 O4 130.4(3) . 2_565
O4 Dy1 O4 70.8(3) 12 2_565
O4 Dy1 O2 151.3(3) . .
O3 Dy1 O2 75.3(3) . .
O5 Dy1 O2 68.5(3) . .
O1 Dy1 O2 76.7(3) . .
O4 Dy1 O2 126.9(3) 12 .
O4 Dy1 O2 132.8(3) 2_565 .
O4 Dy1 O6 99.0(2) . 11_455
O3 Dy1 O6 138.7(3) . 11_455
O5 Dy1 O6 95.2(3) . 11_455
O1 Dy1 O6 74.0(4) . 11_455
O4 Dy1 O6 74.1(3) 12 11_455
O4 Dy1 O6 144.8(3) 2_565 11_455
O2 Dy1 O6 70.7(3) . 11_455
O4 Dy1 Dy1 77.93(17) . 12
O3 Dy1 Dy1 111.6(3) . 12
O5 Dy1 Dy1 62.28(17) . 12
O1 Dy1 Dy1 152.5(2) . 12
O4 Dy1 Dy1 36.08(17) 12 12
O4 Dy1 Dy1 37.68(17) 2_565 12
O2 Dy1 Dy1 130.5(2) . 12
O6 Dy1 Dy1 108.1(3) 11_455 12
O4 Dy1 Dy1 37.21(18) . 11_455
O3 Dy1 Dy1 135.5(2) . 11_455
O5 Dy1 Dy1 114.21(18) . 11_455
O1 Dy1 Dy1 95.3(3) . 11_455
O4 Dy1 Dy1 37.77(15) 12 11_455
O4 Dy1 Dy1 77.24(18) 2_565 11_455
O2 Dy1 Dy1 146.02(18) . 11_455
O6 Dy1 Dy1 75.30(19) 11_455 11_455
Dy1 Dy1 Dy1 60.189(16) 12 11_455
O4 Dy1 Dy1 37.12(17) . 2_565
O3 Dy1 Dy1 77.9(2) . 2_565
O5 Dy1 Dy1 112.24(17) . 2_565
O1 Dy1 Dy1 98.1(2) . 2_565
O4 Dy1 Dy1 77.06(18) 12 2_565
O4 Dy1 Dy1 35.90(18) 2_565 2_565
O2 Dy1 Dy1 153.18(19) . 2_565
O6 Dy1 Dy1 133.79(18) 11_455 2_565
Dy1 Dy1 Dy1 59.905(8) 12 2_565
Dy1 Dy1 Dy1 59.905(8) 11_455 2_565
O4 Dy1 Dy1 128.45(17) . 8
O3 Dy1 Dy1 106.9(2) . 8
O5 Dy1 Dy1 81.75(17) . 8
O1 Dy1 Dy1 70.3(2) . 8
O4 Dy1 Dy1 102.77(18) 12 8
O4 Dy1 Dy1 158.17(18) 2_565 8
O2 Dy1 Dy1 35.18(18) . 8
O6 Dy1 Dy1 35.63(19) 11_455 8
Dy1 Dy1 Dy1 127.783(12) 12 8
Dy1 Dy1 Dy1 110.920(9) 11_455 8
Dy1 Dy1 Dy1 165.233(12) 2_565 8
Dy1 O4 Dy1 106.7(3) . 11_455
Dy1 O4 Dy1 107.0(3) . 2_565
Dy1 O4 Dy1 104.6(3) 11_455 2_565
Dy2 O2 Dy1 109.8(3) . .
Dy2 O2 Dy1 109.8(3) . 8
Dy1 O2 Dy1 109.6(4) . 8
C3 O5 Dy1 142.8(8) . .
C3 O5 Dy2 94.8(7) . .
Dy1 O5 Dy2 110.2(3) . .
O6 C3 O5 122.6(7) . 7_665
O6 C3 O5 122.6(7) . .
O5 C3 O5 114.7(14) 7_665 .
O6 C3 Dy2 167.9(11) . .
O5 C3 Dy2 58.0(7) 7_665 .
O5 C3 Dy2 58.0(7) . .
C1 O3 Dy1 130.8(10) . .
C2 O1 Dy1 135.0(10) . .
O3 C1 C1 134.5(7) . 2_565
O3 C1 C1 135.4(7) . 6_566
C1 C1 C1 89.95(8) 2_565 6_566
C3 O6 Dy1 121.7(3) . 12
C3 O6 Dy1 121.7(3) . 13
Dy1 O6 Dy1 108.7(4) 12 13
O1 C2 O1 128.7(18) . 8
O1 C2 H2 115.6 . .
O1 C2 H2 115.6 8 .
Dy2 O7 H7 109.5 . .

loop_
_geom_bond_atom_site_label_1
_geom_bond_atom_site_label_2
_geom_bond_distance
_geom_bond_site_symmetry_2
Dy2 O7 2.280(16) .
Dy2 O7 2.280(16) 2_665
Dy2 O2 2.365(10) 2_665
Dy2 O2 2.365(10) .
Dy2 O5 2.396(7) .
Dy2 O5 2.396(7) 8
Dy2 O5 2.396(7) 7_665
Dy2 O5 2.396(7) 2_665
Dy2 C3 2.816(16) 2_665
Dy2 C3 2.816(16) .
Dy2 Dy1 3.8970(7) 8
Dy2 Dy1 3.8970(7) 7_665
Dy1 O4 2.313(7) .
Dy1 O3 2.338(8) .
Dy1 O5 2.354(7) .
Dy1 O1 2.372(9) .
Dy1 O4 2.376(7) 12
Dy1 O4 2.380(6) 2_565
Dy1 O2 2.397(5) .
Dy1 O6 2.411(6) 11_455
Dy1 Dy1 3.7619(9) 12
Dy1 Dy1 3.7619(9) 11_455
Dy1 Dy1 3.7727(10) 2_565
Dy1 Dy1 3.9188(10) 8
O4 Dy1 2.375(7) 11_455
O4 Dy1 2.380(6) 2_565
O2 Dy1 2.397(5) 8
O5 C3 1.293(11) .
C3 O6 1.247(18) .
C3 O5 1.293(11) 7_665
O3 C1 1.256(15) .
O1 C2 1.285(12) .
C1 C1 1.46(3) 2_565
C1 C1 1.48(2) 6_566
O6 Dy1 2.411(6) 12
O6 Dy1 2.411(6) 13
C2 O1 1.285(12) 8
C2 H2 0.9500 .
O7 H7 0.8400 .
